data_2203075
loop_
_publ_author_name
'Vald\'es Mart\'inez, Jes\'us'
'Hern\'andez-Ortega, Sim\'on'
'Bautista Jimenez, Victor'

_publ_section_title
;
 Hydrogen bonding in coordinated thiosemicarbazones:
 ammine[2-hydroxy-1-naphthaldehyde
 4-methylthiosemicarbazonato]nickel(II)
;
_journal_issue 1
_journal_name_full 'Acta Crystallographica Section E'
_journal_page_first m42
_journal_page_last m44
_journal_paper_doi 10.1107/S1600536803027971
_journal_volume 60
_journal_year 2004
_chemical_formula_iupac '[Ni (C13 H11 N3 O S) (N H3)]'
_chemical_formula_moiety 'C13 H14 N4 Ni O S'
_chemical_formula_sum 'C13 H14 N4 Ni O S'
_chemical_formula_weight 333.05
_chemical_name_systematic
;
 ?
;
_space_group_IT_number 14
_symmetry_cell_setting monoclinic
_symmetry_space_group_name_Hall '-P 2ybc'
_symmetry_space_group_name_H-M 'P 1 21/c 1'
_atom_sites_solution_hydrogens geom
_atom_sites_solution_primary direct
_atom_sites_solution_secondary difmap
_audit_creation_method SHELXL-97
_cell_angle_alpha 90.00
_cell_angle_beta 90.480(10)
_cell_angle_gamma 90.00
_cell_formula_units_Z 4
_cell_length_a 21.345(4)
_cell_length_b 5.3870(10)
_cell_length_c 11.787(2)
_cell_measurement_reflns_used 42
_cell_measurement_temperature 291(2)
_cell_measurement_theta_max 12.17
_cell_measurement_theta_min 1.93
_cell_volume 1355.3(4)
_computing_cell_refinement XSCANS
_computing_data_collection 'XSCANS (Siemens 1994)'
_computing_data_reduction XSCANS
_computing_molecular_graphics 'X-Seed (Barbour, 2001)'
_computing_publication_material SHELXL97
_computing_structure_refinement 'SHELXL97 (Sheldrick, 1997)'
_computing_structure_solution 'SHELXTL/PC (Sheldrick 1997)'
_diffrn_ambient_temperature 291(2)
_diffrn_measured_fraction_theta_full 1.000
_diffrn_measured_fraction_theta_max 1.000
_diffrn_measurement_device_type 'Siemens P4/PC'
_diffrn_measurement_method \w
_diffrn_radiation_monochromator graphite
_diffrn_radiation_source 'fine-focus sealed tube'
_diffrn_radiation_type MoK\a
_diffrn_radiation_wavelength 0.71073
_diffrn_reflns_av_R_equivalents 0.0358
_diffrn_reflns_av_sigmaI/netI 0.0523
_diffrn_reflns_limit_h_max 25
_diffrn_reflns_limit_h_min -25
_diffrn_reflns_limit_k_max 1
_diffrn_reflns_limit_k_min -6
_diffrn_reflns_limit_l_max 14
_diffrn_reflns_limit_l_min -1
_diffrn_reflns_number 3374
_diffrn_reflns_theta_full 25.00
_diffrn_reflns_theta_max 25.00
_diffrn_reflns_theta_min 1.91
_diffrn_standards_decay_% >2
_diffrn_standards_interval_count 97
_diffrn_standards_number 3
_exptl_absorpt_coefficient_mu 1.585
_exptl_absorpt_correction_T_max 0.9398
_exptl_absorpt_correction_T_min 0.7831
_exptl_absorpt_correction_type analytical
_exptl_absorpt_process_details '(SHELXTL/PC; Sheldrick 1997)'
_exptl_crystal_colour 'Dark red'
_exptl_crystal_density_diffrn 1.632
_exptl_crystal_density_method 'not measured'
_exptl_crystal_description Laminar
_exptl_crystal_F_000 688
_exptl_crystal_size_max 0.38
_exptl_crystal_size_mid 0.16
_exptl_crystal_size_min 0.04
_refine_diff_density_max 0.384
_refine_diff_density_min -0.411
_refine_ls_extinction_method none
_refine_ls_goodness_of_fit_ref 0.896
_refine_ls_hydrogen_treatment mixed
_refine_ls_matrix_type full
_refine_ls_number_parameters 193
_refine_ls_number_reflns 2388
_refine_ls_number_restraints 0
_refine_ls_restrained_S_all 0.896
_refine_ls_R_factor_all 0.0511
_refine_ls_R_factor_gt 0.0344
_refine_ls_shift/su_max 0.000
_refine_ls_shift/su_mean 0.000
_refine_ls_structure_factor_coef Fsqd
_refine_ls_weighting_details 'calc w = 1/[\s^2^(Fo^2^)+(0.04P)^2^] where P = (Fo^2^+2Fc^2^)/3'
_refine_ls_weighting_scheme calc
_refine_ls_wR_factor_gt 0.0760
_refine_ls_wR_factor_ref 0.0804
_reflns_number_gt 1737
_reflns_number_total 2388
_reflns_threshold_expression I>2\s(I)
_cod_data_source_file lh6143.cif
_cod_data_source_block I
_cod_depositor_comments
;
The following automatic conversions were performed:
'_symmetry_cell_setting' value 'Monoclinic' changed to 'monoclinic'
according to '/home/saulius/struct/CIF-dictionaries/cif_core.dic'
dictionary named 'cif_core.dic' version 2.4.1 from 2010-06-29.

Automatic conversion script
Id: cif_fix_enum 1527 2010-12-29 10:47:43Z saulius 

The following automatic conversions were performed:

'_symmetry_cell_setting' value 'Monoclinic' changed to 'monoclinic'
according to /home/saulius/struct/CIF-dictionaries/cif_core.dic
dictionary named 'cif_core.dic' version 2.4.1 from 2010-06-29.

Automatic conversion script
Id: cif_fix_values 1715 2011-07-08 13:25:40Z adriana 
;
_cod_original_sg_symbol_H-M 'P 21/c'
_cod_database_code 2203075
_cod_database_fobs_code 2203075

loop_
_symmetry_equiv_pos_as_xyz
'x, y, z'
'-x, y+1/2, -z+1/2'
'-x, -y, -z'
'x, -y-1/2, z-1/2'

loop_
_atom_site_label
_atom_site_fract_x
_atom_site_fract_y
_atom_site_fract_z
_atom_site_U_iso_or_equiv
_atom_site_adp_type
_atom_site_calc_flag
_atom_site_refinement_flags
_atom_site_occupancy
_atom_site_type_symbol
Ni1 0.182245(18) 0.98955(9) 0.23846(3) 0.03198(13) Uani d . 1 Ni
S1 0.09993(4) 0.78076(18) 0.28154(8) 0.0409(2) Uani d . 1 S
O1 0.25170(11) 1.1769(5) 0.2074(2) 0.0414(6) Uani d . 1 O
N1 0.19125(12) 0.7823(5) 0.1136(2) 0.0309(6) Uani d . 1 N
N2 0.14607(12) 0.6002(6) 0.0862(2) 0.0351(6) Uani d . 1 N
N3 0.05452(14) 0.4249(7) 0.1479(3) 0.0465(9) Uani d . 1 N
H3A 0.031(2) 0.438(9) 0.190(4) 0.056 Uiso d . 1 H
N4 0.17474(17) 1.2084(7) 0.3683(3) 0.0425(7) Uani d . 1 N
H4A 0.1628(19) 1.137(8) 0.428(4) 0.051 Uiso d . 1 H
H4B 0.150(2) 1.317(9) 0.347(4) 0.051 Uiso d . 1 H
H4C 0.211(2) 1.272(8) 0.376(4) 0.051 Uiso d . 1 H
C1 0.29046(14) 0.9519(6) 0.0470(3) 0.0316(7) Uani d . 1 C
C2 0.29317(15) 1.1418(7) 0.1283(3) 0.0335(7) Uani d . 1 C
C3 0.34458(16) 1.3127(7) 0.1286(3) 0.0397(8) Uani d . 1 C
H3 0.3450 1.4439 0.1799 0.048 Uiso calc R 1 H
C4 0.39245(16) 1.2856(7) 0.0552(3) 0.0405(8) Uani d . 1 C
H4 0.4256 1.3976 0.0576 0.049 Uiso calc R 1 H
C5 0.44504(15) 1.0577(7) -0.0985(3) 0.0429(9) Uani d . 1 C
H5 0.4785 1.1680 -0.0940 0.051 Uiso calc R 1 H
C6 0.44696(16) 0.8696(8) -0.1751(3) 0.0444(9) Uani d . 1 C
H6 0.4814 0.8510 -0.2221 0.053 Uiso calc R 1 H
C7 0.39661(16) 0.7040(8) -0.1825(3) 0.0425(9) Uani d . 1 C
H7 0.3979 0.5743 -0.2345 0.051 Uiso calc R 1 H
C8 0.34510(16) 0.7305(7) -0.1137(3) 0.0400(8) Uani d . 1 C
H8 0.3117 0.6205 -0.1210 0.048 Uiso calc R 1 H
C9 0.34228(14) 0.9218(6) -0.0325(3) 0.0314(7) Uani d . 1 C
C10 0.39329(15) 1.0901(7) -0.0255(3) 0.0354(7) Uani d . 1 C
C11 0.23865(14) 0.7870(7) 0.0440(3) 0.0334(7) Uani d . 1 C
H11 0.2383 0.6694 -0.0138 0.040 Uiso calc R 1 H
C12 0.10145(14) 0.5917(7) 0.1607(3) 0.0341(7) Uani d . 1 C
C13 0.05058(18) 0.2548(8) 0.0545(3) 0.0536(11) Uani d . 1 C
H13A 0.0858 0.2790 0.0056 0.064 Uiso calc R 1 H
H13B 0.0125 0.2838 0.0128 0.064 Uiso calc R 1 H
H13C 0.0509 0.0876 0.0827 0.064 Uiso calc R 1 H

loop_
_atom_site_aniso_label
_atom_site_aniso_U_11
_atom_site_aniso_U_22
_atom_site_aniso_U_33
_atom_site_aniso_U_12
_atom_site_aniso_U_13
_atom_site_aniso_U_23
Ni1 0.0308(2) 0.0381(2) 0.0272(2) 0.0022(2) 0.00600(14) -0.0007(2)
S1 0.0346(4) 0.0510(5) 0.0372(4) -0.0002(4) 0.0138(3) -0.0020(4)
O1 0.0409(12) 0.0455(14) 0.0382(13) -0.0064(11) 0.0107(11) -0.0111(12)
N1 0.0267(12) 0.0387(15) 0.0272(13) -0.0007(11) 0.0030(10) -0.0006(12)
N2 0.0285(13) 0.0448(16) 0.0322(14) -0.0070(12) 0.0046(11) -0.0023(13)
N3 0.0345(15) 0.060(2) 0.0451(18) -0.0133(14) 0.0159(13) -0.0026(16)
N4 0.0478(18) 0.0463(19) 0.0337(16) 0.0064(15) 0.0108(15) -0.0009(15)
C1 0.0284(14) 0.0363(19) 0.0300(15) -0.0014(13) 0.0026(12) 0.0045(14)
C2 0.0331(16) 0.0362(18) 0.0313(17) -0.0010(14) 0.0029(14) 0.0023(15)
C3 0.0438(18) 0.0366(19) 0.0389(18) -0.0103(16) 0.0002(15) -0.0054(16)
C4 0.0400(18) 0.041(2) 0.0412(19) -0.0117(15) 0.0027(15) 0.0038(17)
C5 0.0298(16) 0.056(2) 0.0429(19) -0.0067(15) 0.0062(14) 0.0085(18)
C6 0.0329(17) 0.060(2) 0.0402(19) 0.0046(17) 0.0128(15) 0.0067(19)
C7 0.0427(19) 0.046(2) 0.0387(19) 0.0051(16) 0.0093(16) 0.0023(17)
C8 0.0385(18) 0.044(2) 0.0379(19) -0.0032(15) 0.0081(15) -0.0012(17)
C9 0.0296(15) 0.0352(18) 0.0294(15) 0.0016(13) 0.0029(13) 0.0053(13)
C10 0.0300(16) 0.0429(19) 0.0334(17) -0.0010(14) 0.0024(13) 0.0071(15)
C11 0.0311(16) 0.0397(18) 0.0296(16) -0.0005(14) 0.0050(13) -0.0017(15)
C12 0.0285(16) 0.0416(19) 0.0323(16) 0.0006(14) 0.0014(13) 0.0050(15)
C13 0.043(2) 0.066(3) 0.052(2) -0.0203(19) 0.0086(18) -0.001(2)

loop_
_atom_type_symbol
_atom_type_description
_atom_type_scat_dispersion_real
_atom_type_scat_dispersion_imag
_atom_type_scat_source
C C 0.0033 0.0016 'International Tables Vol C Tables 4.2.6.8 and 6.1.1.4'
H H 0.0000 0.0000 'International Tables Vol C Tables 4.2.6.8 and 6.1.1.4'
N N 0.0061 0.0033 'International Tables Vol C Tables 4.2.6.8 and 6.1.1.4'
O O 0.0106 0.0060 'International Tables Vol C Tables 4.2.6.8 and 6.1.1.4'
S S 0.1246 0.1234 'International Tables Vol C Tables 4.2.6.8 and 6.1.1.4'
Ni Ni 0.3393 1.1124 'International Tables Vol C Tables 4.2.6.8 and 6.1.1.4'

loop_
_geom_angle_atom_site_label_1
_geom_angle_atom_site_label_2
_geom_angle_atom_site_label_3
_geom_angle
_geom_angle_publ_flag
O1 Ni1 N1 94.77(11) yes
O1 Ni1 N4 83.99(13) yes
N1 Ni1 N4 178.72(14) yes
O1 Ni1 S1 177.35(8) yes
N1 Ni1 S1 87.88(8) yes
N4 Ni1 S1 93.36(11) yes
C12 S1 Ni1 95.24(11) no
C2 O1 Ni1 128.2(2) no
C11 N1 N2 113.6(3) no
C11 N1 Ni1 124.8(2) no
N2 N1 Ni1 121.58(19) no
C12 N2 N1 111.9(3) no
C12 N3 C13 123.2(3) no
C12 N3 H3A 113(4) no
C13 N3 H3A 124(4) no
Ni1 N4 H4A 114(3) no
Ni1 N4 H4B 105(3) no
H4A N4 H4B 111(4) no
Ni1 N4 H4C 104(3) no
H4A N4 H4C 112(4) no
H4B N4 H4C 109(4) no
C2 C1 C11 120.1(3) no
C2 C1 C9 119.4(3) no
C11 C1 C9 120.5(3) no
O1 C2 C1 124.7(3) no
O1 C2 C3 115.4(3) no
C1 C2 C3 119.8(3) no
C4 C3 C2 120.8(3) no
C4 C3 H3 119.6 no
C2 C3 H3 119.6 no
C3 C4 C10 121.5(3) no
C3 C4 H4 119.2 no
C10 C4 H4 119.2 no
C6 C5 C10 121.6(3) no
C6 C5 H5 119.2 no
C10 C5 H5 119.2 no
C5 C6 C7 119.4(3) no
C5 C6 H6 120.3 no
C7 C6 H6 120.3 no
C8 C7 C6 120.8(4) no
C8 C7 H7 119.6 no
C6 C7 H7 119.6 no
C7 C8 C9 121.0(3) no
C7 C8 H8 119.5 no
C9 C8 H8 119.5 no
C8 C9 C10 118.1(3) no
C8 C9 C1 123.6(3) no
C10 C9 C1 118.4(3) no
C5 C10 C9 119.2(3) no
C5 C10 C4 120.8(3) no
C9 C10 C4 120.0(3) no
N1 C11 C1 127.1(3) no
N1 C11 H11 116.5 no
C1 C11 H11 116.5 no
N2 C12 N3 119.6(3) no
N2 C12 S1 123.1(3) no
N3 C12 S1 117.3(2) no
N3 C13 H13A 109.5 no
N3 C13 H13B 109.5 no
H13A C13 H13B 109.5 no
N3 C13 H13C 109.5 no
H13A C13 H13C 109.5 no
H13B C13 H13C 109.5 no

loop_
_geom_bond_atom_site_label_1
_geom_bond_atom_site_label_2
_geom_bond_distance
_geom_bond_publ_flag
Ni1 O1 1.833(2) yes
Ni1 N1 1.858(3) yes
Ni1 N4 1.940(3) yes
Ni1 S1 2.1506(10) yes
S1 C12 1.751(4) yes
O1 C2 1.304(4) yes
N1 C11 1.308(4) yes
N1 N2 1.411(4) yes
N2 C12 1.301(4) yes
N3 C12 1.353(5) yes
N3 C13 1.434(5) no
N3 H3A 0.71(4) no
N4 H4A 0.84(5) no
N4 H4B 0.83(5) no
N4 H4C 0.85(4) no
C1 C2 1.403(5) no
C1 C11 1.419(5) no
C1 C9 1.465(4) no
C2 C3 1.433(5) no
C3 C4 1.353(5) no
C3 H3 0.9300 no
C4 C10 1.419(5) no
C4 H4 0.9300 no
C5 C6 1.357(6) no
C5 C10 1.417(5) no
C5 H5 0.9300 no
C6 C7 1.399(5) no
C6 H6 0.9300 no
C7 C8 1.379(5) no
C7 H7 0.9300 no
C8 C9 1.408(5) no
C8 H8 0.9300 no
C9 C10 1.419(5) no
C11 H11 0.9300 no
C13 H13A 0.9600 no
C13 H13B 0.9600 no
C13 H13C 0.9600 no

loop_
_geom_hbond_atom_site_label_D
_geom_hbond_atom_site_label_H
_geom_hbond_atom_site_label_A
_geom_hbond_site_symmetry_A
_geom_hbond_distance_DH
_geom_hbond_distance_HA
_geom_hbond_distance_DA
_geom_hbond_angle_DHA
N4 H4A N2 4_576 0.84(5) 2.29(5) 3.125(5) 169(4)
